data_1528828
loop_
_publ_author_name
'Riek, H.'
'Hoppe, R.'

_publ_section_title
;
 Das erste Oxoferrat I(III) mit isoliertem Anion: K6 (Fe2 O6)
;
_journal_name_full 'Angewandte Chemie (German Edition)'
_journal_page_first 589
_journal_page_last 590
_journal_volume 85
_journal_year 1973
_chemical_formula_sum 'Fe2 K6 O6'
_chemical_name_systematic 'K6 (Fe2 O6)'
_space_group_IT_number 12
_symmetry_space_group_name_Hall '-C 2y'
_symmetry_space_group_name_H-M 'C 1 2/m 1'
_cell_angle_alpha 90
_cell_angle_beta 102.3
_cell_angle_gamma 90
_cell_formula_units_Z 2
_cell_length_a 7.134
_cell_length_b 11.123
_cell_length_c 6.515
_cell_volume 505.108
_citation_journal_id_ASTM ANCEAD
_cod_data_source_file Riek_ANCEAD_1973_127.cif
_cod_data_source_block Fe2K6O6
_cod_database_code 1528828

loop_
_symmetry_equiv_pos_as_xyz
x,y,z
-x,y,-z
-x,-y,-z
x,-y,z
x+1/2,y+1/2,z
-x+1/2,y+1/2,-z
-x+1/2,-y+1/2,-z
x+1/2,-y+1/2,z

loop_
_atom_site_label
_atom_site_type_symbol
_atom_site_fract_x
_atom_site_fract_y
_atom_site_fract_z
_atom_site_occupancy
_atom_site_U_iso_or_equiv
Fe1 Fe+3 0.1682 0 0.144 1 0.0
K3 K+1 0.3735 0 0.6468 1 0.0
K2 K+1 0 0.1894 0.5 1 0.0
O2 O-2 0.2921 0.1366 0.265 1 0.0
K1 K+1 0 0.2621 0 1 0.0
O1 O-2 0.9001 0 0.1628 1 0.0
